data_4337649
loop_
_publ_author_name
'Alexandropoulos, Dimitris I.'
'Cunha-Silva, Lu\'is'
'Pham, Linh'
'Bekiari, Vlasoula'
'Christou, George'
'Stamatatos, Theocharis C.'

_publ_section_title
;
 Tetranuclear Lanthanide(III) Complexes with a Zigzag Topology from the
 Use of Pyridine-2,6-dimethanol: Synthetic, Structural, Spectroscopic,
 Magnetic and Photoluminescence Studies.
;
_journal_issue 6
_journal_name_full 'Inorganic chemistry'
_journal_page_first 3220
_journal_page_last 3229
_journal_paper_doi 10.1021/ic5001045
_journal_volume 53
_journal_year 2014
_chemical_formula_moiety 'C56 H66 N10 O22 Tb4, 4(N O3), 2(C H4 O)'
_chemical_formula_sum 'C58 H74 N14 O36 Tb4'
_chemical_formula_weight 2178.99
_chemical_name_systematic
; 
 ? 
;
_space_group_IT_number 14
_symmetry_cell_setting monoclinic
_symmetry_space_group_name_Hall '-P 2yn'
_symmetry_space_group_name_H-M 'P 1 21/n 1'
_atom_sites_solution_hydrogens geom
_atom_sites_solution_primary direct
_atom_sites_solution_secondary difmap
_audit_creation_date '04 December 2013'
_audit_creation_method 'SHELXL-97, manual editing plus enCIFer'
_cell_angle_alpha 90.00
_cell_angle_beta 92.407(6)
_cell_angle_gamma 90.00
_cell_formula_units_Z 2
_cell_length_a 15.2655(18)
_cell_length_b 14.9732(16)
_cell_length_c 16.0103(19)
_cell_measurement_reflns_used 9804
_cell_measurement_temperature 150(2)
_cell_measurement_theta_max 30.02
_cell_measurement_theta_min 2.55
_cell_volume 3656.3(7)
_computing_cell_refinement 'APEX2 '
_computing_data_collection 'APEX2 (Bruker, 2006)'
_computing_data_reduction 'SAINT+ (Bruker, 1997-2005)'
_computing_molecular_graphics 'SHELXTL '
_computing_publication_material 'SHELXTL '
_computing_structure_refinement 'SHELXTL '
_computing_structure_solution 'SHELXTL (Bruker 2001)'
_diffrn_ambient_temperature 150(2)
_diffrn_measured_fraction_theta_full 0.998
_diffrn_measured_fraction_theta_max 0.998
_diffrn_measurement_device_type 'Bruker X8 Kappa CCD APEX II'
_diffrn_measurement_method '\f and \w scans'
_diffrn_radiation_monochromator graphite
_diffrn_radiation_source 'fine-focus sealed tube'
_diffrn_radiation_type MoK\a
_diffrn_radiation_wavelength 0.71073
_diffrn_reflns_av_R_equivalents 0.0441
_diffrn_reflns_av_sigmaI/netI 0.0201
_diffrn_reflns_limit_h_max 20
_diffrn_reflns_limit_h_min -20
_diffrn_reflns_limit_k_max 19
_diffrn_reflns_limit_k_min -19
_diffrn_reflns_limit_l_max 21
_diffrn_reflns_limit_l_min -21
_diffrn_reflns_number 150416
_diffrn_reflns_theta_full 28.28
_diffrn_reflns_theta_max 28.28
_diffrn_reflns_theta_min 3.73
_exptl_absorpt_coefficient_mu 3.925
_exptl_absorpt_correction_T_max 0.7442
_exptl_absorpt_correction_T_min 0.5550
_exptl_absorpt_correction_type multi-scan
_exptl_absorpt_process_details
;
 SADABS (Sheldrick, 1997)
;
_exptl_crystal_colour colourless
_exptl_crystal_density_diffrn 1.979
_exptl_crystal_density_method 'not measured'
_exptl_crystal_description prism
_exptl_crystal_F_000 2136
_exptl_crystal_size_max 0.17
_exptl_crystal_size_mid 0.08
_exptl_crystal_size_min 0.08
_refine_diff_density_max 1.309
_refine_diff_density_min -1.195
_refine_diff_density_rms 0.137
_refine_ls_extinction_method none
_refine_ls_goodness_of_fit_ref 1.210
_refine_ls_hydrogen_treatment mixed
_refine_ls_matrix_type full
_refine_ls_number_parameters 522
_refine_ls_number_reflns 9057
_refine_ls_number_restraints 5
_refine_ls_restrained_S_all 1.210
_refine_ls_R_factor_all 0.0475
_refine_ls_R_factor_gt 0.0422
_refine_ls_shift/su_max 0.000
_refine_ls_shift/su_mean 0.000
_refine_ls_structure_factor_coef Fsqd
_refine_ls_weighting_details 'calc w=1/[\s^2^(Fo^2^)+(0.0070P)^2^+24.9771P] where P=(Fo^2^+2Fc^2^)/3'
_refine_ls_weighting_scheme calc
_refine_ls_wR_factor_gt 0.0779
_refine_ls_wR_factor_ref 0.0797
_reflns_number_gt 8319
_reflns_number_total 9057
_reflns_threshold_expression >2sigma(I)
_cod_data_source_file ic5001045_si_002.cif
_cod_data_source_block comp3-Tb-da457
_cod_original_sg_symbol_H-M 'P 21/n'
_cod_database_code 4337649

loop_
_symmetry_equiv_pos_as_xyz
'x, y, z'
'-x+1/2, y+1/2, -z+1/2'
'-x, -y, -z'
'x-1/2, -y-1/2, z-1/2'

loop_
_atom_site_label
_atom_site_type_symbol
_atom_site_fract_x
_atom_site_fract_y
_atom_site_fract_z
_atom_site_U_iso_or_equiv
_atom_site_adp_type
_atom_site_occupancy
_atom_site_symmetry_multiplicity
_atom_site_calc_flag
_atom_site_refinement_flags
Tb1 Tb 0.538912(14) 0.048737(14) 0.103618(13) 0.01877(6) Uani 1 1 d .
Tb2 Tb 0.398853(15) 0.248517(15) 0.144565(15) 0.02228(6) Uani 1 1 d .
N2 N 0.4985(3) -0.0565(3) 0.2195(2) 0.0225(8) Uani 1 1 d .
N1 N 0.6996(3) 0.0756(3) 0.0802(3) 0.0246(9) Uani 1 1 d .
O4 O 0.4320(2) 0.1077(2) 0.1888(2) 0.0229(7) Uani 1 1 d .
O7 O 0.5052(2) 0.1917(2) 0.0618(2) 0.0235(7) Uani 1 1 d .
C14 C 0.3982(3) 0.0622(3) 0.2575(3) 0.0272(10) Uani 1 1 d .
H14A H 0.3334 0.0608 0.2509 0.033 Uiso 1 1 calc R
H14B H 0.4138 0.0958 0.3092 0.033 Uiso 1 1 calc R
O2 O 0.6297(2) 0.0965(3) 0.2257(2) 0.0292(8) Uani 1 1 d D
H2A H 0.620(4) 0.075(4) 0.2733(19) 0.044 Uiso 1 1 d D
O6 O 0.5318(2) 0.3106(3) 0.2043(2) 0.0328(8) Uani 1 1 d D
H6A H 0.578(3) 0.312(5) 0.177(4) 0.049 Uiso 1 1 d D
O9 O 0.3180(2) 0.1720(3) 0.0263(2) 0.0342(9) Uani 1 1 d .
C24 C 0.4997(4) 0.3655(4) -0.1048(4) 0.0388(14) Uani 1 1 d .
H24 H 0.5363 0.3424 -0.1463 0.047 Uiso 1 1 calc R
N4 N 0.4349(3) 0.3491(3) 0.0269(3) 0.0293(9) Uani 1 1 d .
N5 N 0.2561(3) 0.2253(3) 0.0034(3) 0.0349(11) Uani 1 1 d .
O8 O 0.3500(3) 0.4035(3) 0.1567(3) 0.0407(10) Uani 1 1 d D
H8A H 0.361(5) 0.433(5) 0.201(3) 0.061 Uiso 1 1 d D
O5 O 0.2645(2) 0.2186(3) 0.2151(2) 0.0326(8) Uani 1 1 d D
H5A H 0.223(3) 0.187(4) 0.194(4) 0.049 Uiso 1 1 d D
N3 N 0.4035(3) 0.2769(3) 0.3012(3) 0.0302(10) Uani 1 1 d .
C22 C 0.5346(3) 0.2316(3) -0.0111(3) 0.0253(10) Uani 1 1 d .
H22A H 0.5247 0.1899 -0.0585 0.030 Uiso 1 1 calc R
H22B H 0.5984 0.2426 -0.0043 0.030 Uiso 1 1 calc R
C23 C 0.4885(3) 0.3186(3) -0.0311(3) 0.0280(11) Uani 1 1 d .
C27 C 0.3938(4) 0.4281(4) 0.0153(4) 0.0377(14) Uani 1 1 d .
C13 C 0.4318(3) -0.0322(3) 0.2668(3) 0.0226(9) Uani 1 1 d .
O10 O 0.2453(3) 0.2897(3) 0.0507(3) 0.0489(11) Uani 1 1 d .
C28 C 0.3370(4) 0.4579(4) 0.0841(5) 0.0485(17) Uani 1 1 d .
H28A H 0.3508 0.5208 0.0986 0.058 Uiso 1 1 calc R
H28B H 0.2747 0.4549 0.0645 0.058 Uiso 1 1 calc R
C16 C 0.3334(4) 0.2564(4) 0.3470(4) 0.0348(12) Uani 1 1 d .
C20 C 0.4802(4) 0.2932(4) 0.3418(4) 0.0351(12) Uani 1 1 d .
C18 C 0.4184(5) 0.2646(6) 0.4735(4) 0.0556(19) Uani 1 1 d .
H18 H 0.4238 0.2595 0.5326 0.067 Uiso 1 1 calc R
C26 C 0.4038(4) 0.4783(4) -0.0564(5) 0.0491(17) Uani 1 1 d .
H26 H 0.3743 0.5338 -0.0636 0.059 Uiso 1 1 calc R
C15 C 0.2483(4) 0.2415(5) 0.2987(4) 0.0448(15) Uani 1 1 d .
H15A H 0.2152 0.1929 0.3250 0.054 Uiso 1 1 calc R
H15B H 0.2124 0.2965 0.2997 0.054 Uiso 1 1 calc R
C21 C 0.5572(4) 0.3164(4) 0.2900(4) 0.0385(13) Uani 1 1 d .
H21A H 0.5775 0.3777 0.3035 0.046 Uiso 1 1 calc R
H21B H 0.6061 0.2746 0.3029 0.046 Uiso 1 1 calc R
C17 C 0.3389(4) 0.2484(5) 0.4324(4) 0.0473(16) Uani 1 1 d .
H17 H 0.2890 0.2321 0.4625 0.057 Uiso 1 1 calc R
C19 C 0.4902(5) 0.2882(5) 0.4287(4) 0.0512(17) Uani 1 1 d .
H19 H 0.5451 0.3007 0.4564 0.061 Uiso 1 1 calc R
O1 O 0.5757(2) 0.0226(2) -0.0336(2) 0.0225(7) Uani 1 1 d .
O3 O 0.6131(2) -0.0952(2) 0.1115(2) 0.0290(8) Uani 1 1 d D
H3A H 0.645(4) -0.118(4) 0.075(3) 0.043 Uiso 1 1 d D
O12 O 0.6787(3) 0.3049(3) 0.1149(3) 0.0533(12) Uani 1 1 d .
N7 N 0.1047(3) 0.0606(3) 0.1926(3) 0.0362(11) Uani 1 1 d .
C9 C 0.5352(3) -0.1372(3) 0.2304(3) 0.0237(10) Uani 1 1 d .
N6 N 0.7338(3) 0.3602(4) 0.1386(3) 0.0412(12) Uani 1 1 d .
O13 O 0.7193(3) 0.4124(3) 0.1968(3) 0.0534(12) Uani 1 1 d .
C1 C 0.6594(3) 0.0389(4) -0.0638(3) 0.0283(11) Uani 1 1 d .
H1A H 0.6575 0.0941 -0.0978 0.034 Uiso 1 1 calc R
H1B H 0.6757 -0.0111 -0.1005 0.034 Uiso 1 1 calc R
C7 C 0.7209(3) 0.1143(4) 0.2264(3) 0.0307(11) Uani 1 1 d .
H7A H 0.7509 0.0818 0.2733 0.037 Uiso 1 1 calc R
H7B H 0.7312 0.1790 0.2348 0.037 Uiso 1 1 calc R
C10 C 0.5051(4) -0.1974(4) 0.2886(3) 0.0303(11) Uani 1 1 d .
H10 H 0.5322 -0.2542 0.2958 0.036 Uiso 1 1 calc R
C6 C 0.7574(3) 0.0851(3) 0.1449(3) 0.0277(11) Uani 1 1 d .
C8 C 0.6123(3) -0.1572(3) 0.1783(3) 0.0273(10) Uani 1 1 d .
H8C H 0.6674 -0.1524 0.2129 0.033 Uiso 1 1 calc R
H8B H 0.6077 -0.2187 0.1559 0.033 Uiso 1 1 calc R
O14 O 0.8050(4) 0.3638(5) 0.1045(4) 0.083(2) Uani 1 1 d .
C2 C 0.7283(3) 0.0488(3) 0.0059(3) 0.0281(10) Uani 1 1 d .
C12 C 0.3976(4) -0.0903(4) 0.3250(3) 0.0307(11) Uani 1 1 d .
H12 H 0.3491 -0.0730 0.3566 0.037 Uiso 1 1 calc R
O11 O 0.2147(3) 0.2132(4) -0.0616(3) 0.0636(15) Uani 1 1 d .
C25 C 0.4567(5) 0.4467(4) -0.1171(4) 0.0501(17) Uani 1 1 d .
H25 H 0.4640 0.4800 -0.1669 0.060 Uiso 1 1 calc R
C11 C 0.4353(4) -0.1736(4) 0.3358(3) 0.0344(12) Uani 1 1 d .
H11 H 0.4133 -0.2141 0.3755 0.041 Uiso 1 1 calc R
O17 O 0.0501(3) 0.0038(4) 0.1950(4) 0.0747(17) Uani 1 1 d .
C5 C 0.8456(4) 0.0690(4) 0.1374(4) 0.0362(13) Uani 1 1 d .
H5 H 0.8856 0.0769 0.1839 0.043 Uiso 1 1 calc R
C4 C 0.8752(4) 0.0410(5) 0.0611(4) 0.0481(16) Uani 1 1 d .
H4 H 0.9356 0.0286 0.0547 0.058 Uiso 1 1 calc R
C3 C 0.8159(4) 0.0313(4) -0.0052(4) 0.0413(14) Uani 1 1 d .
H3 H 0.8350 0.0127 -0.0582 0.050 Uiso 1 1 calc R
O16 O 0.1062(7) 0.1234(4) 0.1472(4) 0.125(4) Uani 1 1 d .
O15 O 0.1677(4) 0.0505(7) 0.2412(5) 0.123(3) Uani 1 1 d .
O18 O 0.8963(4) 0.5214(4) 0.1286(3) 0.0576(13) Uani 1 1 d .
H18A H 0.8666 0.4743 0.1247 0.069 Uiso 1 1 calc R
C29 C 0.8981(10) 0.5599(8) 0.0550(6) 0.133(6) Uani 1 1 d .
H29A H 0.8567 0.6099 0.0525 0.200 Uiso 1 1 calc R
H29B H 0.8816 0.5164 0.0114 0.200 Uiso 1 1 calc R
H29C H 0.9574 0.5821 0.0461 0.200 Uiso 1 1 calc R

loop_
_atom_site_aniso_label
_atom_site_aniso_U_11
_atom_site_aniso_U_22
_atom_site_aniso_U_33
_atom_site_aniso_U_23
_atom_site_aniso_U_13
_atom_site_aniso_U_12
Tb1 0.02019(11) 0.01879(10) 0.01755(10) 0.00035(8) 0.00350(8) 0.00188(8)
Tb2 0.02268(11) 0.01958(10) 0.02473(12) -0.00096(9) 0.00291(8) 0.00131(9)
N2 0.025(2) 0.0222(19) 0.0203(19) 0.0021(16) 0.0003(16) -0.0016(16)
N1 0.024(2) 0.024(2) 0.025(2) 0.0003(16) 0.0009(17) -0.0019(16)
O4 0.0275(18) 0.0218(16) 0.0198(16) 0.0014(13) 0.0066(13) 0.0031(13)
O7 0.0268(18) 0.0193(15) 0.0248(17) 0.0022(13) 0.0050(14) 0.0010(13)
C14 0.029(3) 0.030(3) 0.023(2) 0.004(2) 0.011(2) 0.005(2)
O2 0.0271(19) 0.039(2) 0.0213(18) -0.0005(15) 0.0001(15) -0.0011(16)
O6 0.028(2) 0.038(2) 0.032(2) -0.0068(17) 0.0000(16) -0.0050(17)
O9 0.0259(19) 0.040(2) 0.036(2) -0.0068(17) -0.0019(16) 0.0040(16)
C24 0.060(4) 0.027(3) 0.029(3) 0.009(2) -0.003(3) -0.004(3)
N4 0.027(2) 0.022(2) 0.039(3) 0.0050(18) 0.0041(19) -0.0009(17)
N5 0.024(2) 0.038(3) 0.043(3) -0.002(2) 0.004(2) 0.0009(19)
O8 0.038(2) 0.0225(19) 0.062(3) -0.0017(18) 0.007(2) 0.0060(17)
O5 0.0257(19) 0.037(2) 0.036(2) -0.0049(17) 0.0046(16) -0.0030(16)
N3 0.032(2) 0.028(2) 0.030(2) -0.0044(18) 0.0046(19) 0.0057(18)
C22 0.029(3) 0.023(2) 0.025(2) 0.0012(19) 0.008(2) -0.0028(19)
C23 0.028(3) 0.024(2) 0.031(3) 0.004(2) 0.001(2) -0.007(2)
C27 0.029(3) 0.024(3) 0.060(4) 0.012(2) -0.004(3) 0.003(2)
C13 0.025(2) 0.026(2) 0.017(2) 0.0028(18) 0.0003(18) -0.0008(19)
O10 0.056(3) 0.039(2) 0.054(3) -0.003(2) 0.022(2) 0.009(2)
C28 0.030(3) 0.024(3) 0.092(5) 0.013(3) 0.012(3) 0.006(2)
C16 0.039(3) 0.035(3) 0.031(3) 0.000(2) 0.008(2) 0.007(2)
C20 0.036(3) 0.036(3) 0.034(3) -0.010(2) 0.003(2) 0.009(2)
C18 0.053(4) 0.081(5) 0.033(3) -0.004(3) 0.005(3) 0.016(4)
C26 0.044(4) 0.033(3) 0.069(5) 0.022(3) -0.009(3) 0.003(3)
C15 0.039(3) 0.058(4) 0.038(3) -0.006(3) 0.012(3) 0.000(3)
C21 0.031(3) 0.045(3) 0.039(3) -0.013(3) -0.004(2) 0.003(2)
C17 0.048(4) 0.059(4) 0.036(3) 0.002(3) 0.015(3) 0.015(3)
C19 0.046(4) 0.071(5) 0.036(3) -0.011(3) -0.004(3) 0.016(3)
O1 0.0173(16) 0.0279(17) 0.0226(17) -0.0009(13) 0.0049(13) -0.0017(13)
O3 0.035(2) 0.0230(17) 0.0298(19) 0.0041(15) 0.0116(16) 0.0089(15)
O12 0.045(3) 0.051(3) 0.064(3) -0.013(2) 0.003(2) -0.010(2)
N7 0.045(3) 0.029(2) 0.035(3) -0.005(2) 0.013(2) -0.003(2)
C9 0.025(2) 0.024(2) 0.022(2) 0.0002(18) -0.0031(19) -0.0021(19)
N6 0.037(3) 0.040(3) 0.045(3) -0.002(2) -0.006(2) 0.000(2)
O13 0.058(3) 0.055(3) 0.047(3) -0.014(2) 0.000(2) -0.002(2)
C1 0.030(3) 0.032(3) 0.023(2) -0.003(2) 0.009(2) -0.009(2)
C7 0.027(3) 0.035(3) 0.029(3) -0.002(2) -0.002(2) 0.000(2)
C10 0.038(3) 0.025(2) 0.028(3) 0.007(2) -0.002(2) -0.002(2)
C6 0.026(3) 0.024(2) 0.034(3) 0.001(2) 0.003(2) -0.0011(19)
C8 0.027(3) 0.025(2) 0.030(3) 0.005(2) 0.001(2) 0.001(2)
O14 0.050(3) 0.102(5) 0.100(5) -0.047(4) 0.032(3) -0.027(3)
C2 0.028(3) 0.028(2) 0.030(3) 0.000(2) 0.009(2) -0.006(2)
C12 0.033(3) 0.033(3) 0.026(3) 0.003(2) 0.007(2) -0.003(2)
O11 0.042(3) 0.083(4) 0.063(3) -0.013(3) -0.024(2) 0.014(3)
C25 0.062(4) 0.038(3) 0.048(4) 0.021(3) -0.014(3) -0.009(3)
C11 0.041(3) 0.033(3) 0.029(3) 0.011(2) 0.002(2) -0.007(2)
O17 0.046(3) 0.065(4) 0.113(5) -0.018(3) 0.007(3) -0.025(3)
C5 0.027(3) 0.042(3) 0.039(3) 0.000(2) -0.005(2) -0.002(2)
C4 0.023(3) 0.064(4) 0.058(4) -0.005(3) 0.005(3) 0.004(3)
C3 0.028(3) 0.054(4) 0.043(3) -0.008(3) 0.012(3) -0.001(3)
O16 0.241(10) 0.051(4) 0.089(5) 0.035(3) 0.083(6) 0.060(5)
O15 0.059(4) 0.205(10) 0.103(6) -0.005(6) -0.018(4) -0.059(5)
O18 0.074(4) 0.063(3) 0.037(3) -0.002(2) 0.009(2) -0.013(3)
C29 0.221(16) 0.110(9) 0.065(7) 0.037(7) -0.050(8) -0.053(10)

loop_
_atom_type_symbol
_atom_type_description
_atom_type_scat_dispersion_real
_atom_type_scat_dispersion_imag
_atom_type_scat_source
C C 0.0033 0.0016 'International Tables Vol C Tables 4.2.6.8 and 6.1.1.4'
H H 0.0000 0.0000 'International Tables Vol C Tables 4.2.6.8 and 6.1.1.4'
N N 0.0061 0.0033 'International Tables Vol C Tables 4.2.6.8 and 6.1.1.4'
O O 0.0106 0.0060 'International Tables Vol C Tables 4.2.6.8 and 6.1.1.4'
Tb Tb -0.1723 4.1537 'International Tables Vol C Tables 4.2.6.8 and 6.1.1.4'

loop_
_geom_angle_atom_site_label_1
_geom_angle_atom_site_label_2
_geom_angle_atom_site_label_3
_geom_angle
_geom_angle_site_symmetry_1
_geom_angle_site_symmetry_3
O7 Tb1 O1 97.74(12) . 3_655
O7 Tb1 O1 86.64(12) . .
O1 Tb1 O1 70.74(13) 3_655 .
O7 Tb1 O4 70.46(11) . .
O1 Tb1 O4 85.66(12) 3_655 .
O1 Tb1 O4 144.66(12) . .
O7 Tb1 O3 159.82(12) . .
O1 Tb1 O3 87.54(13) 3_655 .
O1 Tb1 O3 76.69(12) . .
O4 Tb1 O3 129.56(11) . .
O7 Tb1 O2 94.16(13) . .
O1 Tb1 O2 156.28(12) 3_655 .
O1 Tb1 O2 130.64(12) . .
O4 Tb1 O2 79.08(12) . .
O3 Tb1 O2 88.30(13) . .
O7 Tb1 N1 90.88(12) . .
O1 Tb1 N1 136.38(12) 3_655 .
O1 Tb1 N1 67.18(12) . .
O4 Tb1 N1 136.91(13) . .
O3 Tb1 N1 72.32(13) . .
O2 Tb1 N1 63.46(13) . .
O7 Tb1 N2 137.42(12) . .
O1 Tb1 N2 82.18(12) 3_655 .
O1 Tb1 N2 131.63(12) . .
O4 Tb1 N2 67.07(12) . .
O3 Tb1 N2 62.49(12) . .
O2 Tb1 N2 75.21(13) . .
N1 Tb1 N2 118.41(13) . .
O7 Tb1 Tb2 35.37(8) . .
O1 Tb1 Tb2 91.61(8) 3_655 .
O1 Tb1 Tb2 117.50(8) . .
O4 Tb1 Tb2 35.09(8) . .
O3 Tb1 Tb2 164.58(8) . .
O2 Tb1 Tb2 86.30(9) . .
N1 Tb1 Tb2 117.57(9) . .
N2 Tb1 Tb2 102.14(9) . .
O7 Tb1 Tb1 92.64(9) . 3_655
O1 Tb1 Tb1 35.57(8) 3_655 3_655
O1 Tb1 Tb1 35.17(8) . 3_655
O4 Tb1 Tb1 117.16(8) . 3_655
O3 Tb1 Tb1 80.33(9) . 3_655
O2 Tb1 Tb1 163.72(9) . 3_655
N1 Tb1 Tb1 101.69(9) . 3_655
N2 Tb1 Tb1 109.04(9) . 3_655
Tb2 Tb1 Tb1 107.557(10) . 3_655
O4 Tb2 O7 71.57(11) . .
O4 Tb2 O6 93.56(13) . .
O7 Tb2 O6 76.51(13) . .
O4 Tb2 O5 82.24(13) . .
O7 Tb2 O5 146.21(12) . .
O6 Tb2 O5 127.25(13) . .
O4 Tb2 O8 156.74(14) . .
O7 Tb2 O8 128.36(13) . .
O6 Tb2 O8 81.73(14) . .
O5 Tb2 O8 82.63(14) . .
O4 Tb2 N4 137.96(13) . .
O7 Tb2 N4 66.71(13) . .
O6 Tb2 N4 81.77(14) . .
O5 Tb2 N4 132.98(14) . .
O8 Tb2 N4 64.17(15) . .
O4 Tb2 O9 84.65(13) . .
O7 Tb2 O9 74.47(12) . .
O6 Tb2 O9 149.94(13) . .
O5 Tb2 O9 82.34(13) . .
O8 Tb2 O9 110.66(14) . .
N4 Tb2 O9 79.76(14) . .
O4 Tb2 N3 81.45(13) . .
O7 Tb2 N3 129.68(13) . .
O6 Tb2 N3 63.43(14) . .
O5 Tb2 N3 63.96(14) . .
O8 Tb2 N3 76.07(15) . .
N4 Tb2 N3 130.30(15) . .
O9 Tb2 N3 144.88(14) . .
O4 Tb2 O10 122.79(13) . .
O7 Tb2 O10 111.56(12) . .
O6 Tb2 O10 143.63(14) . .
O5 Tb2 O10 65.47(13) . .
O8 Tb2 O10 65.32(14) . .
N4 Tb2 O10 70.57(14) . .
O9 Tb2 O10 46.95(12) . .
N3 Tb2 O10 118.76(13) . .
O4 Tb2 Tb1 36.30(8) . .
O7 Tb2 Tb1 35.27(8) . .
O6 Tb2 Tb1 84.25(10) . .
O5 Tb2 Tb1 115.70(10) . .
O8 Tb2 Tb1 161.42(10) . .
N4 Tb2 Tb1 101.80(10) . .
O9 Tb2 Tb1 76.62(9) . .
N3 Tb2 Tb1 108.26(10) . .
O10 Tb2 Tb1 123.54(9) . .
C9 N2 C13 119.5(4) . .
C9 N2 Tb1 122.9(3) . .
C13 N2 Tb1 117.3(3) . .
C6 N1 C2 119.1(4) . .
C6 N1 Tb1 120.9(3) . .
C2 N1 Tb1 115.9(3) . .
C14 O4 Tb2 127.4(3) . .
C14 O4 Tb1 124.0(3) . .
Tb2 O4 Tb1 108.60(13) . .
C22 O7 Tb1 124.4(3) . .
C22 O7 Tb2 125.5(3) . .
Tb1 O7 Tb2 109.36(13) . .
O4 C14 C13 113.3(4) . .
O4 C14 H14A 108.9 . .
C13 C14 H14A 108.9 . .
O4 C14 H14B 108.9 . .
C13 C14 H14B 108.9 . .
H14A C14 H14B 107.7 . .
C7 O2 Tb1 125.7(3) . .
C7 O2 H2A 106(5) . .
Tb1 O2 H2A 119(5) . .
C21 O6 Tb2 127.2(3) . .
C21 O6 H6A 108(5) . .
Tb2 O6 H6A 121(5) . .
N5 O9 Tb2 105.5(3) . .
C23 C24 C25 119.1(6) . .
C23 C24 H24 120.4 . .
C25 C24 H24 120.4 . .
C23 N4 C27 119.8(5) . .
C23 N4 Tb2 118.5(3) . .
C27 N4 Tb2 121.3(4) . .
O11 N5 O10 124.3(5) . .
O11 N5 O9 120.5(5) . .
O10 N5 O9 115.2(5) . .
C28 O8 Tb2 120.6(4) . .
C28 O8 H8A 114(5) . .
Tb2 O8 H8A 121(5) . .
C15 O5 Tb2 125.5(3) . .
C15 O5 H5A 111(5) . .
Tb2 O5 H5A 123(5) . .
C20 N3 C16 118.2(5) . .
C20 N3 Tb2 119.9(4) . .
C16 N3 Tb2 120.3(4) . .
O7 C22 C23 112.5(4) . .
O7 C22 H22A 109.1 . .
C23 C22 H22A 109.1 . .
O7 C22 H22B 109.1 . .
C23 C22 H22B 109.1 . .
H22A C22 H22B 107.8 . .
N4 C23 C24 121.0(5) . .
N4 C23 C22 116.0(4) . .
C24 C23 C22 122.9(5) . .
N4 C27 C26 121.6(6) . .
N4 C27 C28 116.1(5) . .
C26 C27 C28 122.3(5) . .
N2 C13 C12 121.5(5) . .
N2 C13 C14 117.4(4) . .
C12 C13 C14 121.1(4) . .
N5 O10 Tb2 91.5(3) . .
O8 C28 C27 111.3(5) . .
O8 C28 H28A 109.4 . .
C27 C28 H28A 109.4 . .
O8 C28 H28B 109.4 . .
C27 C28 H28B 109.4 . .
H28A C28 H28B 108.0 . .
N3 C16 C17 122.8(6) . .
N3 C16 C15 116.1(5) . .
C17 C16 C15 121.1(5) . .
N3 C20 C19 122.2(6) . .
N3 C20 C21 117.5(5) . .
C19 C20 C21 120.4(6) . .
C17 C18 C19 120.0(6) . .
C17 C18 H18 120.0 . .
C19 C18 H18 120.0 . .
C25 C26 C27 119.2(6) . .
C25 C26 H26 120.4 . .
C27 C26 H26 120.4 . .
O5 C15 C16 110.0(5) . .
O5 C15 H15A 109.7 . .
C16 C15 H15A 109.7 . .
O5 C15 H15B 109.7 . .
C16 C15 H15B 109.7 . .
H15A C15 H15B 108.2 . .
O6 C21 C20 109.4(5) . .
O6 C21 H21A 109.8 . .
C20 C21 H21A 109.8 . .
O6 C21 H21B 109.8 . .
C20 C21 H21B 109.8 . .
H21A C21 H21B 108.2 . .
C16 C17 C18 118.4(6) . .
C16 C17 H17 120.8 . .
C18 C17 H17 120.8 . .
C18 C19 C20 118.3(6) . .
C18 C19 H19 120.8 . .
C20 C19 H19 120.8 . .
C1 O1 Tb1 126.6(3) . 3_655
C1 O1 Tb1 123.7(3) . .
Tb1 O1 Tb1 109.26(13) 3_655 .
C8 O3 Tb1 126.9(3) . .
C8 O3 H3A 106(5) . .
Tb1 O3 H3A 127(5) . .
O16 N7 O17 127.9(8) . .
O16 N7 O15 116.9(8) . .
O17 N7 O15 115.1(7) . .
N2 C9 C10 121.6(5) . .
N2 C9 C8 116.1(4) . .
C10 C9 C8 122.2(5) . .
O12 N6 O14 119.7(6) . .
O12 N6 O13 120.9(6) . .
O14 N6 O13 119.3(6) . .
O1 C1 C2 112.2(4) . .
O1 C1 H1A 109.2 . .
C2 C1 H1A 109.2 . .
O1 C1 H1B 109.2 . .
C2 C1 H1B 109.2 . .
H1A C1 H1B 107.9 . .
O2 C7 C6 109.8(4) . .
O2 C7 H7A 109.7 . .
C6 C7 H7A 109.7 . .
O2 C7 H7B 109.7 . .
C6 C7 H7B 109.7 . .
H7A C7 H7B 108.2 . .
C11 C10 C9 119.0(5) . .
C11 C10 H10 120.5 . .
C9 C10 H10 120.5 . .
N1 C6 C5 121.9(5) . .
N1 C6 C7 116.4(4) . .
C5 C6 C7 121.8(5) . .
O3 C8 C9 108.8(4) . .
O3 C8 H8C 109.9 . .
C9 C8 H8C 109.9 . .
O3 C8 H8B 109.9 . .
C9 C8 H8B 109.9 . .
H8C C8 H8B 108.3 . .
N1 C2 C3 121.6(5) . .
N1 C2 C1 116.2(4) . .
C3 C2 C1 122.3(5) . .
C11 C12 C13 118.8(5) . .
C11 C12 H12 120.6 . .
C13 C12 H12 120.6 . .
C26 C25 C24 119.3(6) . .
C26 C25 H25 120.4 . .
C24 C25 H25 120.4 . .
C10 C11 C12 119.5(5) . .
C10 C11 H11 120.2 . .
C12 C11 H11 120.2 . .
C6 C5 C4 119.1(5) . .
C6 C5 H5 120.4 . .
C4 C5 H5 120.4 . .
C3 C4 C5 119.0(5) . .
C3 C4 H4 120.5 . .
C5 C4 H4 120.5 . .
C4 C3 C2 119.3(6) . .
C4 C3 H3 120.3 . .
C2 C3 H3 120.3 . .
C29 O18 H18A 109.5 . .
O18 C29 H29A 109.5 . .
O18 C29 H29B 109.5 . .
H29A C29 H29B 109.5 . .
O18 C29 H29C 109.5 . .
H29A C29 H29C 109.5 . .
H29B C29 H29C 109.5 . .

loop_
_geom_bond_atom_site_label_1
_geom_bond_atom_site_label_2
_geom_bond_distance
_geom_bond_site_symmetry_2
Tb1 O7 2.295(3) .
Tb1 O1 2.301(3) 3_655
Tb1 O1 2.324(3) .
Tb1 O4 2.343(3) .
Tb1 O3 2.436(3) .
Tb1 O2 2.454(4) .
Tb1 N1 2.529(4) .
Tb1 N2 2.530(4) .
Tb1 Tb2 3.7506(4) .
Tb1 Tb1 3.7708(6) 3_655
Tb2 O4 2.275(3) .
Tb2 O7 2.301(3) .
Tb2 O6 2.395(4) .
Tb2 O5 2.424(4) .
Tb2 O8 2.447(4) .
Tb2 N4 2.491(4) .
Tb2 O9 2.495(4) .
Tb2 N3 2.542(4) .
Tb2 O10 2.800(5) .
N2 C9 1.341(6) .
N2 C13 1.345(6) .
N1 C6 1.341(7) .
N1 C2 1.345(6) .
O4 C14 1.409(6) .
O7 C22 1.401(6) .
C14 C13 1.509(7) .
C14 H14A 0.9900 .
C14 H14B 0.9900 .
O2 C7 1.417(6) .
O2 H2A 0.847(10) .
O6 C21 1.413(7) .
O6 H6A 0.848(10) .
O9 N5 1.279(6) .
C24 C23 1.390(7) .
C24 C25 1.392(9) .
C24 H24 0.9500 .
N4 C23 1.344(7) .
N4 C27 1.348(7) .
N5 O11 1.209(6) .
N5 O10 1.242(6) .
O8 C28 1.426(8) .
O8 H8A 0.847(10) .
O5 C15 1.414(7) .
O5 H5A 0.847(10) .
N3 C20 1.336(7) .
N3 C16 1.358(7) .
C22 C23 1.508(7) .
C22 H22A 0.9900 .
C22 H22B 0.9900 .
C27 C26 1.386(9) .
C27 C28 1.498(9) .
C13 C12 1.392(7) .
C28 H28A 0.9900 .
C28 H28B 0.9900 .
C16 C17 1.371(8) .
C16 C15 1.500(9) .
C20 C19 1.395(8) .
C20 C21 1.507(8) .
C18 C17 1.377(10) .
C18 C19 1.382(10) .
C18 H18 0.9500 .
C26 C25 1.374(10) .
C26 H26 0.9500 .
C15 H15A 0.9900 .
C15 H15B 0.9900 .
C21 H21A 0.9900 .
C21 H21B 0.9900 .
C17 H17 0.9500 .
C19 H19 0.9500 .
O1 C1 1.406(6) .
O1 Tb1 2.301(3) 3_655
O3 C8 1.416(6) .
O3 H3A 0.847(10) .
O12 N6 1.229(6) .
N7 O16 1.189(7) .
N7 O17 1.193(7) .
N7 O15 1.221(8) .
C9 C10 1.388(7) .
C9 C8 1.501(7) .
N6 O14 1.238(7) .
N6 O13 1.243(7) .
C1 C2 1.508(7) .
C1 H1A 0.9900 .
C1 H1B 0.9900 .
C7 C6 1.506(7) .
C7 H7A 0.9900 .
C7 H7B 0.9900 .
C10 C11 1.379(8) .
C10 H10 0.9500 .
C6 C5 1.378(7) .
C8 H8C 0.9900 .
C8 H8B 0.9900 .
C2 C3 1.383(7) .
C12 C11 1.381(8) .
C12 H12 0.9500 .
C25 H25 0.9500 .
C11 H11 0.9500 .
C5 C4 1.385(9) .
C5 H5 0.9500 .
C4 C3 1.374(9) .
C4 H4 0.9500 .
C3 H3 0.9500 .
O18 C29 1.313(10) .
O18 H18A 0.8400 .
C29 H29A 0.9800 .
C29 H29B 0.9800 .
C29 H29C 0.9800 .

loop_
_geom_hbond_atom_site_label_D
_geom_hbond_atom_site_label_H
_geom_hbond_atom_site_label_A
_geom_hbond_distance_DH
_geom_hbond_distance_HA
_geom_hbond_distance_DA
_geom_hbond_angle_DHA
_geom_hbond_site_symmetry_A
O18 H18A O14 0.84 1.92 2.760(8) 173.7 .
O3 H3A O9 0.847(10) 1.92(2) 2.738(5) 162(6) 3_655
O3 H3A O11 0.847(10) 2.59(4) 3.293(6) 142(6) 3_655
O6 H6A O12 0.848(10) 1.866(14) 2.712(6) 175(7) .
O6 H6A O13 0.848(10) 2.64(5) 3.250(6) 130(6) .
O5 H5A O16 0.847(10) 2.131(18) 2.971(11) 171(7) .
O5 H5A O15 0.847(10) 2.35(6) 2.957(9) 129(6) .
O2 H2A O18 0.847(10) 1.789(13) 2.635(6) 175(7) 2_645
O8 H8A O15 0.847(10) 2.04(5) 2.762(10) 142(7) 2
O8 H8A O17 0.847(10) 2.35(3) 3.149(8) 156(7) 2

loop_
_geom_torsion_atom_site_label_1
_geom_torsion_atom_site_label_2
_geom_torsion_atom_site_label_3
_geom_torsion_atom_site_label_4
_geom_torsion
_geom_torsion_site_symmetry_1
_geom_torsion_site_symmetry_4
O7 Tb1 Tb2 O4 -178.7(2) . .
O1 Tb1 Tb2 O4 80.12(17) 3_655 .
O1 Tb1 Tb2 O4 149.17(17) . .
O3 Tb1 Tb2 O4 -6.5(4) . .
O2 Tb1 Tb2 O4 -76.23(17) . .
N1 Tb1 Tb2 O4 -133.62(18) . .
N2 Tb1 Tb2 O4 -2.23(17) . .
Tb1 Tb1 Tb2 O4 112.49(15) 3_655 .
O1 Tb1 Tb2 O7 -101.14(17) 3_655 .
O1 Tb1 Tb2 O7 -32.08(17) . .
O4 Tb1 Tb2 O7 178.7(2) . .
O3 Tb1 Tb2 O7 172.3(4) . .
O2 Tb1 Tb2 O7 102.52(17) . .
N1 Tb1 Tb2 O7 45.13(18) . .
N2 Tb1 Tb2 O7 176.52(18) . .
Tb1 Tb1 Tb2 O7 -68.76(15) 3_655 .
O7 Tb1 Tb2 O6 -74.71(18) . .
O1 Tb1 Tb2 O6 -175.85(13) 3_655 .
O1 Tb1 Tb2 O6 -106.79(13) . .
O4 Tb1 Tb2 O6 104.03(18) . .
O3 Tb1 Tb2 O6 97.6(4) . .
O2 Tb1 Tb2 O6 27.81(13) . .
N1 Tb1 Tb2 O6 -29.59(14) . .
N2 Tb1 Tb2 O6 101.81(13) . .
Tb1 Tb1 Tb2 O6 -143.48(10) 3_655 .
O7 Tb1 Tb2 O5 156.48(18) . .
O1 Tb1 Tb2 O5 55.34(13) 3_655 .
O1 Tb1 Tb2 O5 124.40(14) . .
O4 Tb1 Tb2 O5 -24.77(18) . .
O3 Tb1 Tb2 O5 -31.2(4) . .
O2 Tb1 Tb2 O5 -101.00(13) . .
N1 Tb1 Tb2 O5 -158.40(15) . .
N2 Tb1 Tb2 O5 -27.00(14) . .
Tb1 Tb1 Tb2 O5 87.72(10) 3_655 .
O7 Tb1 Tb2 O8 -33.6(4) . .
O1 Tb1 Tb2 O8 -134.7(4) 3_655 .
O1 Tb1 Tb2 O8 -65.6(4) . .
O4 Tb1 Tb2 O8 145.2(4) . .
O3 Tb1 Tb2 O8 138.7(5) . .
O2 Tb1 Tb2 O8 69.0(4) . .
N1 Tb1 Tb2 O8 11.6(4) . .
N2 Tb1 Tb2 O8 143.0(4) . .
Tb1 Tb1 Tb2 O8 -102.3(4) 3_655 .
O7 Tb1 Tb2 N4 5.61(18) . .
O1 Tb1 Tb2 N4 -95.52(13) 3_655 .
O1 Tb1 Tb2 N4 -26.46(14) . .
O4 Tb1 Tb2 N4 -175.64(18) . .
O3 Tb1 Tb2 N4 177.9(4) . .
O2 Tb1 Tb2 N4 108.13(14) . .
N1 Tb1 Tb2 N4 50.74(15) . .
N2 Tb1 Tb2 N4 -177.86(14) . .
Tb1 Tb1 Tb2 N4 -63.15(11) 3_655 .
O7 Tb1 Tb2 O9 81.94(18) . .
O1 Tb1 Tb2 O9 -19.20(12) 3_655 .
O1 Tb1 Tb2 O9 49.86(13) . .
O4 Tb1 Tb2 O9 -99.31(17) . .
O3 Tb1 Tb2 O9 -105.8(4) . .
O2 Tb1 Tb2 O9 -175.54(13) . .
N1 Tb1 Tb2 O9 127.06(14) . .
N2 Tb1 Tb2 O9 -101.54(13) . .
Tb1 Tb1 Tb2 O9 13.18(10) 3_655 .
O7 Tb1 Tb2 N3 -134.27(19) . .
O1 Tb1 Tb2 N3 124.59(14) 3_655 .
O1 Tb1 Tb2 N3 -166.35(14) . .
O4 Tb1 Tb2 N3 44.48(18) . .
O3 Tb1 Tb2 N3 38.0(4) . .
O2 Tb1 Tb2 N3 -31.75(14) . .
N1 Tb1 Tb2 N3 -89.15(15) . .
N2 Tb1 Tb2 N3 42.25(14) . .
Tb1 Tb1 Tb2 N3 156.96(11) 3_655 .
O7 Tb1 Tb2 O10 80.00(19) . .
O1 Tb1 Tb2 O10 -21.14(14) 3_655 .
O1 Tb1 Tb2 O10 47.92(14) . .
O4 Tb1 Tb2 O10 -101.25(18) . .
O3 Tb1 Tb2 O10 -107.7(4) . .
O2 Tb1 Tb2 O10 -177.48(14) . .
N1 Tb1 Tb2 O10 125.12(15) . .
N2 Tb1 Tb2 O10 -103.48(14) . .
Tb1 Tb1 Tb2 O10 11.23(11) 3_655 .
O7 Tb1 N2 C9 -175.4(3) . .
O1 Tb1 N2 C9 91.7(4) 3_655 .
O1 Tb1 N2 C9 36.3(4) . .
O4 Tb1 N2 C9 -179.7(4) . .
O3 Tb1 N2 C9 0.4(3) . .
O2 Tb1 N2 C9 -95.5(4) . .
N1 Tb1 N2 C9 -47.4(4) . .
Tb2 Tb1 N2 C9 -178.3(3) . .
Tb1 Tb1 N2 C9 68.1(4) 3_655 .
O7 Tb1 N2 C13 10.5(4) . .
O1 Tb1 N2 C13 -82.5(3) 3_655 .
O1 Tb1 N2 C13 -137.9(3) . .
O4 Tb1 N2 C13 6.1(3) . .
O3 Tb1 N2 C13 -173.8(4) . .
O2 Tb1 N2 C13 90.3(3) . .
N1 Tb1 N2 C13 138.4(3) . .
Tb2 Tb1 N2 C13 7.5(3) . .
Tb1 Tb1 N2 C13 -106.1(3) 3_655 .
O7 Tb1 N1 C6 106.9(4) . .
O1 Tb1 N1 C6 -150.9(3) 3_655 .
O1 Tb1 N1 C6 -167.1(4) . .
O4 Tb1 N1 C6 45.2(4) . .
O3 Tb1 N1 C6 -84.4(4) . .
O2 Tb1 N1 C6 12.7(3) . .
N2 Tb1 N1 C6 -40.8(4) . .
Tb2 Tb1 N1 C6 82.7(4) . .
Tb1 Tb1 N1 C6 -160.2(4) 3_655 .
O7 Tb1 N1 C2 -95.8(4) . .
O1 Tb1 N1 C2 6.4(4) 3_655 .
O1 Tb1 N1 C2 -9.8(3) . .
O4 Tb1 N1 C2 -157.5(3) . .
O3 Tb1 N1 C2 72.9(4) . .
O2 Tb1 N1 C2 170.0(4) . .
N2 Tb1 N1 C2 116.5(4) . .
Tb2 Tb1 N1 C2 -120.0(3) . .
Tb1 Tb1 N1 C2 -2.9(4) 3_655 .
O7 Tb2 O4 C14 176.9(4) . .
O6 Tb2 O4 C14 102.4(4) . .
O5 Tb2 O4 C14 -24.7(4) . .
O8 Tb2 O4 C14 25.1(6) . .
N4 Tb2 O4 C14 -175.9(4) . .
O9 Tb2 O4 C14 -107.7(4) . .
N3 Tb2 O4 C14 40.0(4) . .
O10 Tb2 O4 C14 -78.8(4) . .
Tb1 Tb2 O4 C14 177.7(5) . .
O7 Tb2 O4 Tb1 -0.76(13) . .
O6 Tb2 O4 Tb1 -75.27(15) . .
O5 Tb2 O4 Tb1 157.60(16) . .
O8 Tb2 O4 Tb1 -152.6(3) . .
N4 Tb2 O4 Tb1 6.4(3) . .
O9 Tb2 O4 Tb1 74.63(15) . .
N3 Tb2 O4 Tb1 -137.72(17) . .
O10 Tb2 O4 Tb1 103.48(16) . .
O7 Tb1 O4 C14 -177.0(4) . .
O1 Tb1 O4 C14 83.2(4) 3_655 .
O1 Tb1 O4 C14 130.4(4) . .
O3 Tb1 O4 C14 0.0(4) . .
O2 Tb1 O4 C14 -78.6(4) . .
N1 Tb1 O4 C14 -107.8(4) . .
N2 Tb1 O4 C14 -0.1(4) . .
Tb2 Tb1 O4 C14 -177.8(4) . .
Tb1 Tb1 O4 C14 100.3(4) 3_655 .
O7 Tb1 O4 Tb2 0.77(13) . .
O1 Tb1 O4 Tb2 -99.03(15) 3_655 .
O1 Tb1 O4 Tb2 -51.8(3) . .
O3 Tb1 O4 Tb2 177.77(13) . .
O2 Tb1 O4 Tb2 99.22(15) . .
N1 Tb1 O4 Tb2 69.9(2) . .
N2 Tb1 O4 Tb2 177.64(18) . .
Tb1 Tb1 O4 Tb2 -81.93(13) 3_655 .
O1 Tb1 O7 C22 -88.5(4) 3_655 .
O1 Tb1 O7 C22 -18.5(4) . .
O4 Tb1 O7 C22 -171.1(4) . .
O3 Tb1 O7 C22 15.6(6) . .
O2 Tb1 O7 C22 112.0(4) . .
N1 Tb1 O7 C22 48.6(4) . .
N2 Tb1 O7 C22 -175.4(3) . .
Tb2 Tb1 O7 C22 -170.4(4) . .
Tb1 Tb1 O7 C22 -53.2(4) 3_655 .
O1 Tb1 O7 Tb2 81.81(15) 3_655 .
O1 Tb1 O7 Tb2 151.84(15) . .
O4 Tb1 O7 Tb2 -0.76(13) . .
O3 Tb1 O7 Tb2 -174.1(3) . .
O2 Tb1 O7 Tb2 -77.63(15) . .
N1 Tb1 O7 Tb2 -141.08(15) . .
N2 Tb1 O7 Tb2 -5.0(3) . .
Tb1 Tb1 O7 Tb2 117.17(12) 3_655 .
O4 Tb2 O7 C22 171.0(4) . .
O6 Tb2 O7 C22 -90.5(4) . .
O5 Tb2 O7 C22 129.9(4) . .
O8 Tb2 O7 C22 -22.8(4) . .
N4 Tb2 O7 C22 -3.8(3) . .
O9 Tb2 O7 C22 81.5(4) . .
N3 Tb2 O7 C22 -127.7(4) . .
O10 Tb2 O7 C22 52.2(4) . .
Tb1 Tb2 O7 C22 170.2(4) . .
O4 Tb2 O7 Tb1 0.78(13) . .
O6 Tb2 O7 Tb1 99.25(16) . .
O5 Tb2 O7 Tb1 -40.3(3) . .
O8 Tb2 O7 Tb1 167.02(15) . .
N4 Tb2 O7 Tb1 -174.01(19) . .
O9 Tb2 O7 Tb1 -88.68(16) . .
N3 Tb2 O7 Tb1 62.1(2) . .
O10 Tb2 O7 Tb1 -118.04(15) . .
Tb2 O4 C14 C13 177.6(3) . .
Tb1 O4 C14 C13 -5.0(6) . .
O7 Tb1 O2 C7 -89.5(4) . .
O1 Tb1 O2 C7 150.4(4) 3_655 .
O1 Tb1 O2 C7 -0.3(5) . .
O4 Tb1 O2 C7 -158.6(4) . .
O3 Tb1 O2 C7 70.5(4) . .
N1 Tb1 O2 C7 -0.6(4) . .
N2 Tb1 O2 C7 132.4(4) . .
Tb2 Tb1 O2 C7 -124.0(4) . .
Tb1 Tb1 O2 C7 25.0(6) 3_655 .
O4 Tb2 O6 C21 -65.3(4) . .
O7 Tb2 O6 C21 -135.4(4) . .
O5 Tb2 O6 C21 17.6(5) . .
O8 Tb2 O6 C21 91.8(4) . .
N4 Tb2 O6 C21 156.7(4) . .
O9 Tb2 O6 C21 -150.8(4) . .
N3 Tb2 O6 C21 13.3(4) . .
O10 Tb2 O6 C21 116.4(4) . .
Tb1 Tb2 O6 C21 -100.5(4) . .
O4 Tb2 O9 N5 151.8(3) . .
O7 Tb2 O9 N5 -135.9(3) . .
O6 Tb2 O9 N5 -120.4(3) . .
O5 Tb2 O9 N5 68.9(3) . .
O8 Tb2 O9 N5 -10.2(4) . .
N4 Tb2 O9 N5 -67.4(3) . .
N3 Tb2 O9 N5 84.9(4) . .
O10 Tb2 O9 N5 5.5(3) . .
Tb1 Tb2 O9 N5 -172.3(3) . .
O4 Tb2 N4 C23 0.2(5) . .
O7 Tb2 N4 C23 7.6(4) . .
O6 Tb2 N4 C23 86.4(4) . .
O5 Tb2 N4 C23 -139.1(4) . .
O8 Tb2 N4 C23 171.2(4) . .
O9 Tb2 N4 C23 -69.8(4) . .
N3 Tb2 N4 C23 130.7(4) . .
O10 Tb2 N4 C23 -117.6(4) . .
Tb1 Tb2 N4 C23 4.1(4) . .
O4 Tb2 N4 C27 172.3(4) . .
O7 Tb2 N4 C27 179.6(5) . .
O6 Tb2 N4 C27 -101.6(4) . .
O5 Tb2 N4 C27 33.0(5) . .
O8 Tb2 N4 C27 -16.8(4) . .
O9 Tb2 N4 C27 102.3(4) . .
N3 Tb2 N4 C27 -57.2(5) . .
O10 Tb2 N4 C27 54.5(4) . .
Tb1 Tb2 N4 C27 176.1(4) . .
Tb2 O9 N5 O11 167.6(5) . .
Tb2 O9 N5 O10 -10.1(5) . .
O4 Tb2 O8 C28 -172.3(4) . .
O7 Tb2 O8 C28 42.5(5) . .
O6 Tb2 O8 C28 108.0(4) . .
O5 Tb2 O8 C28 -122.5(4) . .
N4 Tb2 O8 C28 23.2(4) . .
O9 Tb2 O8 C28 -43.6(4) . .
N3 Tb2 O8 C28 172.5(4) . .
O10 Tb2 O8 C28 -56.2(4) . .
Tb1 Tb2 O8 C28 66.6(6) . .
O4 Tb2 O5 C15 93.8(5) . .
O7 Tb2 O5 C15 132.8(4) . .
O6 Tb2 O5 C15 5.3(5) . .
O8 Tb2 O5 C15 -68.4(5) . .
N4 Tb2 O5 C15 -112.3(5) . .
O9 Tb2 O5 C15 179.4(5) . .
N3 Tb2 O5 C15 9.6(4) . .
O10 Tb2 O5 C15 -134.6(5) . .
Tb1 Tb2 O5 C15 108.3(4) . .
O4 Tb2 N3 C20 84.2(4) . .
O7 Tb2 N3 C20 26.9(5) . .
O6 Tb2 N3 C20 -14.2(4) . .
O5 Tb2 N3 C20 169.7(5) . .
O8 Tb2 N3 C20 -101.8(4) . .
N4 Tb2 N3 C20 -64.8(5) . .
O9 Tb2 N3 C20 152.0(4) . .
O10 Tb2 N3 C20 -153.0(4) . .
Tb1 Tb2 N3 C20 59.4(4) . .
O4 Tb2 N3 C16 -81.1(4) . .
O7 Tb2 N3 C16 -138.3(4) . .
O6 Tb2 N3 C16 -179.4(4) . .
O5 Tb2 N3 C16 4.4(4) . .
O8 Tb2 N3 C16 93.0(4) . .
N4 Tb2 N3 C16 129.9(4) . .
O9 Tb2 N3 C16 -13.3(5) . .
O10 Tb2 N3 C16 41.8(4) . .
Tb1 Tb2 N3 C16 -105.9(4) . .
Tb1 O7 C22 C23 169.0(3) . .
Tb2 O7 C22 C23 0.2(6) . .
C27 N4 C23 C24 -2.7(8) . .
Tb2 N4 C23 C24 169.4(4) . .
C27 N4 C23 C22 177.5(5) . .
Tb2 N4 C23 C22 -10.4(6) . .
C25 C24 C23 N4 2.2(9) . .
C25 C24 C23 C22 -178.0(5) . .
O7 C22 C23 N4 6.9(6) . .
O7 C22 C23 C24 -172.9(5) . .
C23 N4 C27 C26 1.7(9) . .
Tb2 N4 C27 C26 -170.3(5) . .
C23 N4 C27 C28 -178.6(5) . .
Tb2 N4 C27 C28 9.5(7) . .
C9 N2 C13 C12 -2.5(7) . .
Tb1 N2 C13 C12 171.9(4) . .
C9 N2 C13 C14 174.6(4) . .
Tb1 N2 C13 C14 -11.0(6) . .
O4 C14 C13 N2 10.5(7) . .
O4 C14 C13 C12 -172.3(5) . .
O11 N5 O10 Tb2 -168.9(6) . .
O9 N5 O10 Tb2 8.6(4) . .
O4 Tb2 O10 N5 -46.6(4) . .
O7 Tb2 O10 N5 34.8(3) . .
O6 Tb2 O10 N5 131.3(3) . .
O5 Tb2 O10 N5 -108.5(3) . .
O8 Tb2 O10 N5 158.4(4) . .
N4 Tb2 O10 N5 88.6(3) . .
O9 Tb2 O10 N5 -5.5(3) . .
N3 Tb2 O10 N5 -145.3(3) . .
Tb1 Tb2 O10 N5 -2.9(4) . .
Tb2 O8 C28 C27 -27.1(6) . .
N4 C27 C28 O8 10.7(8) . .
C26 C27 C28 O8 -169.5(6) . .
C20 N3 C16 C17 -2.6(8) . .
Tb2 N3 C16 C17 162.9(5) . .
C20 N3 C16 C15 178.2(5) . .
Tb2 N3 C16 C15 -16.3(7) . .
C16 N3 C20 C19 1.2(8) . .
Tb2 N3 C20 C19 -164.4(5) . .
C16 N3 C20 C21 -179.7(5) . .
Tb2 N3 C20 C21 14.8(7) . .
N4 C27 C26 C25 -0.1(10) . .
C28 C27 C26 C25 -179.8(6) . .
Tb2 O5 C15 C16 -20.3(7) . .
N3 C16 C15 O5 22.4(8) . .
C17 C16 C15 O5 -156.9(6) . .
Tb2 O6 C21 C20 -10.8(7) . .
N3 C20 C21 O6 -3.5(7) . .
C19 C20 C21 O6 175.6(6) . .
N3 C16 C17 C18 2.0(10) . .
C15 C16 C17 C18 -178.8(6) . .
C19 C18 C17 C16 0.0(11) . .
C17 C18 C19 C20 -1.3(11) . .
N3 C20 C19 C18 0.7(10) . .
C21 C20 C19 C18 -178.4(6) . .
O7 Tb1 O1 C1 87.7(4) . .
O1 Tb1 O1 C1 -172.9(4) 3_655 .
O4 Tb1 O1 C1 136.2(3) . .
O3 Tb1 O1 C1 -80.9(4) . .
O2 Tb1 O1 C1 -4.9(4) . .
N1 Tb1 O1 C1 -4.7(3) . .
N2 Tb1 O1 C1 -113.2(4) . .
Tb2 Tb1 O1 C1 105.6(3) . .
Tb1 Tb1 O1 C1 -172.9(4) 3_655 .
O7 Tb1 O1 Tb1 -99.40(15) . 3_655
O1 Tb1 O1 Tb1 0.0 3_655 3_655
O4 Tb1 O1 Tb1 -50.9(3) . 3_655
O3 Tb1 O1 Tb1 92.06(15) . 3_655
O2 Tb1 O1 Tb1 167.99(13) . 3_655
N1 Tb1 O1 Tb1 168.23(18) . 3_655
N2 Tb1 O1 Tb1 59.8(2) . 3_655
Tb2 Tb1 O1 Tb1 -81.47(13) . 3_655
O7 Tb1 O3 C8 159.9(4) . .
O1 Tb1 O3 C8 -94.2(4) 3_655 .
O1 Tb1 O3 C8 -165.0(4) . .
O4 Tb1 O3 C8 -11.9(5) . .
O2 Tb1 O3 C8 62.5(4) . .
N1 Tb1 O3 C8 125.1(4) . .
N2 Tb1 O3 C8 -11.7(4) . .
Tb2 Tb1 O3 C8 -7.0(7) . .
Tb1 Tb1 O3 C8 -129.2(4) 3_655 .
C13 N2 C9 C10 1.2(7) . .
Tb1 N2 C9 C10 -172.8(4) . .
C13 N2 C9 C8 -176.9(4) . .
Tb1 N2 C9 C8 9.1(6) . .
Tb1 O1 C1 C2 -154.9(3) 3_655 .
Tb1 O1 C1 C2 16.8(6) . .
Tb1 O2 C7 C6 -9.3(6) . .
N2 C9 C10 C11 0.4(8) . .
C8 C9 C10 C11 178.4(5) . .
C2 N1 C6 C5 0.5(8) . .
Tb1 N1 C6 C5 157.0(4) . .
C2 N1 C6 C7 -179.4(5) . .
Tb1 N1 C6 C7 -22.8(6) . .
O2 C7 C6 N1 20.0(6) . .
O2 C7 C6 C5 -159.8(5) . .
Tb1 O3 C8 C9 19.5(6) . .
N2 C9 C8 O3 -16.8(6) . .
C10 C9 C8 O3 165.2(5) . .
C6 N1 C2 C3 -0.2(8) . .
Tb1 N1 C2 C3 -157.9(4) . .
C6 N1 C2 C1 179.6(4) . .
Tb1 N1 C2 C1 21.8(6) . .
O1 C1 C2 N1 -25.0(6) . .
O1 C1 C2 C3 154.7(5) . .
N2 C13 C12 C11 2.2(8) . .
C14 C13 C12 C11 -174.9(5) . .
C27 C26 C25 C24 -0.5(10) . .
C23 C24 C25 C26 -0.5(10) . .
C9 C10 C11 C12 -0.7(8) . .
C13 C12 C11 C10 -0.5(8) . .
N1 C6 C5 C4 -0.8(9) . .
C7 C6 C5 C4 179.0(6) . .
C6 C5 C4 C3 0.9(10) . .
C5 C4 C3 C2 -0.6(10) . .
N1 C2 C3 C4 0.3(9) . .
C1 C2 C3 C4 -179.5(6) . .
